data_2232560
loop_
_publ_author_name
'Fun, Hoong-Kun'
'Hemamalini, Madhukar'
'Umesha, K.'
'Sarojini, B. K.'
'Narayana, B.'

_publ_section_title
;
 6-Fluoro-2-(4-methoxyphenyl)imidazo[2,1-<i>b</i>][1,3]benzothiazole
;
_journal_coeditor_code BQ2315
_journal_issue 12
_journal_name_full 'Acta Crystallographica Section E'
_journal_page_first o3265
_journal_page_last o3266
_journal_paper_doi 10.1107/S1600536811046666
_journal_volume 67
_journal_year 2011
_chemical_formula_iupac 'C16 H11 F N2 O S'
_chemical_formula_moiety 'C16 H11 F N2 O S'
_chemical_formula_sum 'C16 H11 F N2 O S'
_chemical_formula_weight 298.33
_chemical_name_systematic
;
6-Fluoro-2-(4-methoxyphenyl)imidazo[2,1-<i>b</i>][1,3]benzothiazole
;
_space_group_IT_number 4
_symmetry_cell_setting monoclinic
_symmetry_space_group_name_Hall 'P 2yb'
_symmetry_space_group_name_H-M 'P 1 21 1'
_atom_sites_solution_hydrogens geom
_atom_sites_solution_primary direct
_atom_sites_solution_secondary difmap
_audit_creation_method SHELXL-97
_cell_angle_alpha 90.00
_cell_angle_beta 105.117(3)
_cell_angle_gamma 90.00
_cell_formula_units_Z 4
_cell_length_a 7.6120(13)
_cell_length_b 13.883(2)
_cell_length_c 13.049(2)
_cell_measurement_reflns_used 3518
_cell_measurement_temperature 296(2)
_cell_measurement_theta_max 23.48
_cell_measurement_theta_min 2.18
_cell_volume 1331.3(4)
_computing_cell_refinement 'SAINT (Bruker, 2009)'
_computing_data_collection 'APEX2 (Bruker, 2009)'
_computing_data_reduction 'SAINT (Bruker, 2009)'
_computing_molecular_graphics 'SHELXTL (Sheldrick, 2008)'
_computing_publication_material 'SHELXTL (Sheldrick, 2008) and PLATON (Spek, 2009)'
_computing_structure_refinement 'SHELXTL (Sheldrick, 2008)'
_computing_structure_solution 'SHELXTL (Sheldrick, 2008)'
_diffrn_ambient_temperature 296(2)
_diffrn_measured_fraction_theta_full 0.992
_diffrn_measured_fraction_theta_max 0.992
_diffrn_measurement_device_type
;
Bruker APEXII DUO CCD area-detector
;
_diffrn_measurement_method '\f and \w'
_diffrn_radiation_monochromator graphite
_diffrn_radiation_source 'fine-focus sealed tube'
_diffrn_radiation_type MoK\a
_diffrn_radiation_wavelength 0.71073
_diffrn_reflns_av_R_equivalents 0.0514
_diffrn_reflns_av_sigmaI/netI 0.0701
_diffrn_reflns_limit_h_max 10
_diffrn_reflns_limit_h_min -8
_diffrn_reflns_limit_k_max 19
_diffrn_reflns_limit_k_min -19
_diffrn_reflns_limit_l_max 18
_diffrn_reflns_limit_l_min -18
_diffrn_reflns_number 20506
_diffrn_reflns_theta_full 30.00
_diffrn_reflns_theta_max 30.00
_diffrn_reflns_theta_min 2.18
_diffrn_standards_number 0
_exptl_absorpt_coefficient_mu 0.254
_exptl_absorpt_correction_T_max 0.9667
_exptl_absorpt_correction_T_min 0.9260
_exptl_absorpt_correction_type multi-scan
_exptl_absorpt_process_details '(SADABS; Bruker, 2009)'
_exptl_crystal_colour colourless
_exptl_crystal_density_diffrn 1.488
_exptl_crystal_density_method 'not measured'
_exptl_crystal_description block
_exptl_crystal_F_000 616
_exptl_crystal_size_max 0.31
_exptl_crystal_size_mid 0.30
_exptl_crystal_size_min 0.13
_refine_diff_density_max 0.240
_refine_diff_density_min -0.245
_refine_ls_abs_structure_details 'Flack (1983), 3649 Friedel pairs'
_refine_ls_abs_structure_Flack 0.00(8)
_refine_ls_extinction_method none
_refine_ls_goodness_of_fit_ref 0.998
_refine_ls_hydrogen_treatment constr
_refine_ls_matrix_type full
_refine_ls_number_parameters 381
_refine_ls_number_reflns 7656
_refine_ls_number_restraints 1
_refine_ls_restrained_S_all 0.997
_refine_ls_R_factor_all 0.1186
_refine_ls_R_factor_gt 0.0514
_refine_ls_shift/su_max 0.001
_refine_ls_shift/su_mean 0.000
_refine_ls_structure_factor_coef Fsqd
_refine_ls_weighting_details 'calc w=1/[\s^2^(Fo^2^)+(0.0433P)^2^+0.0628P] where P=(Fo^2^+2Fc^2^)/3'
_refine_ls_weighting_scheme calc
_refine_ls_wR_factor_gt 0.0943
_refine_ls_wR_factor_ref 0.1164
_reflns_number_gt 4268
_reflns_number_total 7656
_reflns_threshold_expression I>2\s(I)
_cod_data_source_file bq2315.cif
_cod_data_source_block I
_cod_original_sg_symbol_H-M 'P 21'
_cod_database_code 2232560
_cod_database_fobs_code 2232560

loop_
_symmetry_equiv_pos_as_xyz
'x, y, z'
'-x, y+1/2, -z'

loop_
_atom_site_type_symbol
_atom_site_label
_atom_site_fract_x
_atom_site_fract_y
_atom_site_fract_z
_atom_site_U_iso_or_equiv
_atom_site_adp_type
_atom_site_calc_flag
_atom_site_refinement_flags
_atom_site_occupancy
_atom_site_symmetry_multiplicity
S S1A 0.85944(11) 1.02159(6) 0.83180(6) 0.0574(2) Uani d . 1 1
F F1A 1.5287(3) 0.92386(17) 0.98451(18) 0.0787(7) Uani d . 1 1
O O1A 0.1100(4) 0.95521(17) 0.15032(18) 0.0642(7) Uani d . 1 1
N N1A 0.9233(4) 0.96545(17) 0.65606(19) 0.0406(6) Uani d . 1 1
N N2A 0.6279(4) 1.00305(19) 0.62596(19) 0.0499(7) Uani d . 1 1
C C1A 0.8431(5) 0.9457(2) 0.5494(2) 0.0447(8) Uani d . 1 1
H H1AA 0.8999 0.9213 0.4999 0.054 Uiso calc R 1 1
C C2A 1.0919(5) 0.9560(2) 0.7307(3) 0.0416(8) Uani d . 1 1
C C3A 1.2520(5) 0.9211(2) 0.7145(3) 0.0462(8) Uani d . 1 1
H H3AA 1.2599 0.9045 0.6468 0.055 Uiso calc R 1 1
C C4A 1.4000(5) 0.9111(2) 0.8010(3) 0.0517(9) Uani d . 1 1
H H4AA 1.5099 0.8876 0.7927 0.062 Uiso calc R 1 1
C C5A 1.3830(5) 0.9365(2) 0.9004(3) 0.0529(9) Uani d . 1 1
C C6A 1.2256(5) 0.9728(3) 0.9189(3) 0.0513(9) Uani d . 1 1
H H6AA 1.2195 0.9902 0.9867 0.062 Uiso calc R 1 1
C C7A 1.0774(5) 0.9822(2) 0.8322(2) 0.0448(7) Uani d . 1 1
C C8A 0.7857(5) 0.9987(2) 0.6965(3) 0.0475(8) Uani d . 1 1
C C9A 0.6656(5) 0.9695(2) 0.5327(3) 0.0442(8) Uani d . 1 1
C C10A 0.5183(4) 0.9645(2) 0.4339(2) 0.0419(7) Uani d . 1 1
C C11A 0.5515(5) 0.9338(2) 0.3389(3) 0.0512(9) Uani d . 1 1
H H11A 0.6680 0.9147 0.3376 0.061 Uiso calc R 1 1
C C12A 0.4119(5) 0.9315(2) 0.2468(3) 0.0535(9) Uani d . 1 1
H H12A 0.4354 0.9107 0.1840 0.064 Uiso calc R 1 1
C C13A 0.2379(5) 0.9599(2) 0.2466(2) 0.0469(8) Uani d . 1 1
C C14A 0.2027(5) 0.9902(2) 0.3400(2) 0.0489(8) Uani d . 1 1
H H14A 0.0862 1.0094 0.3410 0.059 Uiso calc R 1 1
C C15A 0.3434(5) 0.9915(2) 0.4323(2) 0.0485(8) Uani d . 1 1
H H15A 0.3189 1.0113 0.4952 0.058 Uiso calc R 1 1
C C16A -0.0712(5) 0.9810(3) 0.1471(3) 0.0736(11) Uani d . 1 1
H H16A -0.1439 0.9797 0.0749 0.110 Uiso calc R 1 1
H H16B -0.0730 1.0446 0.1755 0.110 Uiso calc R 1 1
H H16C -0.1196 0.9361 0.1886 0.110 Uiso calc R 1 1
S S1B 0.44615(11) 0.65085(6) 0.87504(6) 0.0551(2) Uani d . 1 1
F F1B 1.1185(3) 0.74352(15) 1.02571(15) 0.0727(6) Uani d . 1 1
O O1B -0.3004(4) 0.72079(18) 0.19408(19) 0.0642(7) Uani d . 1 1
N N1B 0.5109(4) 0.70099(17) 0.6977(2) 0.0420(7) Uani d . 1 1
N N2B 0.2174(4) 0.6637(2) 0.6678(2) 0.0471(7) Uani d . 1 1
C C1B 0.4345(5) 0.7183(2) 0.5919(2) 0.0449(8) Uani d . 1 1
H H1BA 0.4932 0.7411 0.5425 0.054 Uiso calc R 1 1
C C2B 0.6794(4) 0.71310(19) 0.7725(2) 0.0379(7) Uani d . 1 1
C C3B 0.8426(5) 0.7428(2) 0.7558(3) 0.0450(8) Uani d . 1 1
H H3BA 0.8528 0.7565 0.6878 0.054 Uiso calc R 1 1
C C4B 0.9899(5) 0.7517(2) 0.8425(3) 0.0496(8) Uani d . 1 1
H H4BA 1.1021 0.7708 0.8336 0.060 Uiso calc R 1 1
C C5B 0.9712(5) 0.7326(2) 0.9415(3) 0.0500(9) Uani d . 1 1
C C6B 0.8146(5) 0.7013(2) 0.9615(2) 0.0496(8) Uani d . 1 1
H H6BA 0.8072 0.6879 1.0301 0.060 Uiso calc R 1 1
C C7B 0.6651(4) 0.6903(2) 0.8739(2) 0.0427(8) Uani d . 1 1
C C8B 0.3730(4) 0.6691(2) 0.7379(2) 0.0444(7) Uani d . 1 1
C C9B 0.2543(5) 0.6953(2) 0.5740(2) 0.0417(8) Uani d . 1 1
C C10B 0.1091(5) 0.7020(2) 0.4758(3) 0.0423(8) Uani d . 1 1
C C11B 0.1394(5) 0.7359(2) 0.3813(2) 0.0506(8) Uani d . 1 1
H H11B 0.2560 0.7550 0.3802 0.061 Uiso calc R 1 1
C C12B 0.0013(5) 0.7417(3) 0.2897(3) 0.0554(9) Uani d . 1 1
H H12B 0.0248 0.7652 0.2279 0.066 Uiso calc R 1 1
C C13B -0.1737(5) 0.7124(2) 0.2892(2) 0.0472(8) Uani d . 1 1
C C14B -0.2083(5) 0.6788(2) 0.3807(3) 0.0505(9) Uani d . 1 1
H H14B -0.3251 0.6595 0.3811 0.061 Uiso calc R 1 1
C C15B -0.0671(5) 0.6739(2) 0.4732(2) 0.0489(8) Uani d . 1 1
H H15B -0.0915 0.6512 0.5351 0.059 Uiso calc R 1 1
C C16B -0.4794(5) 0.6850(3) 0.1868(3) 0.0671(10) Uani d . 1 1
H H16D -0.5526 0.6914 0.1151 0.101 Uiso calc R 1 1
H H16E -0.5333 0.7213 0.2334 0.101 Uiso calc R 1 1
H H16F -0.4724 0.6184 0.2071 0.101 Uiso calc R 1 1

loop_
_atom_site_aniso_label
_atom_site_aniso_U_11
_atom_site_aniso_U_22
_atom_site_aniso_U_33
_atom_site_aniso_U_12
_atom_site_aniso_U_13
_atom_site_aniso_U_23
S1A 0.0490(6) 0.0787(6) 0.0442(5) 0.0094(4) 0.0113(4) -0.0105(4)
F1A 0.0579(17) 0.1000(16) 0.0651(15) 0.0116(13) -0.0074(12) -0.0116(12)
O1A 0.0589(18) 0.0840(17) 0.0428(13) 0.0008(14) 0.0007(12) -0.0052(12)
N1A 0.0385(18) 0.0436(14) 0.0396(15) 0.0029(12) 0.0104(12) 0.0004(12)
N2A 0.0422(17) 0.0633(18) 0.0431(14) 0.0056(14) 0.0093(12) -0.0042(12)
C1A 0.053(2) 0.0441(17) 0.0376(17) -0.0003(14) 0.0128(15) 0.0002(12)
C2A 0.045(2) 0.0360(16) 0.0452(18) 0.0008(15) 0.0144(15) 0.0016(13)
C3A 0.050(2) 0.0409(16) 0.0503(19) 0.0022(15) 0.0175(17) -0.0004(14)
C4A 0.041(2) 0.0457(18) 0.068(3) 0.0004(16) 0.0143(19) -0.0006(16)
C5A 0.047(2) 0.053(2) 0.053(2) -0.0049(16) 0.0036(17) -0.0041(15)
C6A 0.052(2) 0.055(2) 0.0446(19) -0.0062(17) 0.0102(16) -0.0063(16)
C7A 0.049(2) 0.0423(16) 0.0439(18) -0.0001(15) 0.0130(15) -0.0045(14)
C8A 0.043(2) 0.054(2) 0.0478(19) 0.0048(16) 0.0155(15) -0.0044(15)
C9A 0.047(2) 0.0408(16) 0.0464(19) -0.0011(15) 0.0158(17) 0.0000(14)
C10A 0.046(2) 0.0383(15) 0.0397(17) -0.0018(14) 0.0077(14) 0.0010(13)
C11A 0.050(2) 0.056(2) 0.048(2) 0.0050(16) 0.0141(17) 0.0003(16)
C12A 0.058(3) 0.064(2) 0.0387(18) 0.0004(17) 0.0125(17) -0.0032(15)
C13A 0.049(2) 0.0462(16) 0.0408(18) -0.0026(16) 0.0035(16) 0.0037(14)
C14A 0.045(2) 0.0543(19) 0.0470(18) 0.0061(15) 0.0106(15) -0.0025(14)
C15A 0.052(2) 0.0525(19) 0.0405(18) -0.0007(15) 0.0112(16) -0.0036(14)
C16A 0.052(3) 0.094(3) 0.064(2) 0.005(2) -0.0045(18) 0.001(2)
S1B 0.0432(5) 0.0785(6) 0.0425(4) -0.0067(4) 0.0093(4) 0.0115(4)
F1B 0.0498(13) 0.0932(14) 0.0636(13) -0.0094(11) -0.0058(10) 0.0097(12)
O1B 0.0554(18) 0.0845(18) 0.0456(13) -0.0021(14) 0.0009(12) 0.0108(13)
N1B 0.0400(18) 0.0464(15) 0.0398(15) -0.0022(12) 0.0106(13) -0.0020(12)
N2B 0.0417(17) 0.0549(16) 0.0433(14) -0.0053(14) 0.0085(12) 0.0012(13)
C1B 0.051(2) 0.0484(18) 0.0355(16) -0.0038(15) 0.0121(15) 0.0004(13)
C2B 0.0339(19) 0.0384(15) 0.0403(16) 0.0028(13) 0.0077(13) -0.0004(12)
C3B 0.044(2) 0.0478(17) 0.0433(18) 0.0049(15) 0.0117(16) 0.0020(15)
C4B 0.045(2) 0.0444(17) 0.062(2) -0.0003(14) 0.0171(17) 0.0073(15)
C5B 0.041(2) 0.0504(18) 0.051(2) 0.0024(16) -0.0016(16) 0.0024(16)
C6B 0.047(2) 0.0557(18) 0.0439(17) 0.0006(15) 0.0078(15) 0.0057(14)
C7B 0.038(2) 0.0452(17) 0.0450(18) 0.0004(14) 0.0106(15) 0.0011(14)
C8B 0.045(2) 0.0483(17) 0.0424(17) -0.0028(15) 0.0157(15) 0.0026(14)
C9B 0.045(2) 0.0432(16) 0.0373(17) -0.0023(14) 0.0109(15) -0.0033(13)
C10B 0.044(2) 0.0404(16) 0.0413(17) -0.0024(14) 0.0083(15) -0.0021(13)
C11B 0.046(2) 0.0609(19) 0.0445(18) -0.0049(16) 0.0112(16) 0.0048(16)
C12B 0.059(3) 0.065(2) 0.0424(19) -0.0071(19) 0.0131(17) 0.0091(18)
C13B 0.052(2) 0.0453(17) 0.0399(17) 0.0036(15) 0.0037(15) 0.0005(13)
C14B 0.041(2) 0.061(2) 0.049(2) -0.0031(16) 0.0096(16) -0.0005(16)
C15B 0.051(2) 0.0530(18) 0.0424(17) -0.0059(15) 0.0106(15) 0.0026(14)
C16B 0.048(2) 0.081(3) 0.060(2) 0.0003(19) -0.0078(17) -0.0053(18)

loop_
_atom_type_symbol
_atom_type_description
_atom_type_scat_dispersion_real
_atom_type_scat_dispersion_imag
_atom_type_scat_source
C C 0.0033 0.0016 'International Tables Vol C Tables 4.2.6.8 and 6.1.1.4'
H H 0.0000 0.0000 'International Tables Vol C Tables 4.2.6.8 and 6.1.1.4'
N N 0.0061 0.0033 'International Tables Vol C Tables 4.2.6.8 and 6.1.1.4'
O O 0.0106 0.0060 'International Tables Vol C Tables 4.2.6.8 and 6.1.1.4'
F F 0.0171 0.0103 'International Tables Vol C Tables 4.2.6.8 and 6.1.1.4'
S S 0.1246 0.1234 'International Tables Vol C Tables 4.2.6.8 and 6.1.1.4'

loop_
_geom_angle_atom_site_label_1
_geom_angle_atom_site_label_2
_geom_angle_atom_site_label_3
_geom_angle
C8A S1A C7A 90.01(16)
C13A O1A C16A 117.9(3)
C8A N1A C1A 105.7(3)
C8A N1A C2A 114.7(3)
C1A N1A C2A 139.4(3)
C8A N2A C9A 103.7(3)
C9A C1A N1A 105.8(3)
C9A C1A H1AA 127.1
N1A C1A H1AA 127.1
C3A C2A N1A 127.8(3)
C3A C2A C7A 121.7(3)
N1A C2A C7A 110.4(3)
C2A C3A C4A 118.5(3)
C2A C3A H3AA 120.8
C4A C3A H3AA 120.8
C3A C4A C5A 119.1(3)
C3A C4A H4AA 120.5
C5A C4A H4AA 120.5
F1A C5A C6A 118.2(3)
F1A C5A C4A 118.0(3)
C6A C5A C4A 123.8(3)
C5A C6A C7A 117.0(3)
C5A C6A H6AA 121.5
C7A C6A H6AA 121.5
C6A C7A C2A 120.0(3)
C6A C7A S1A 127.2(2)
C2A C7A S1A 112.7(2)
N2A C8A N1A 113.5(3)
N2A C8A S1A 134.4(2)
N1A C8A S1A 112.1(3)
C1A C9A N2A 111.3(3)
C1A C9A C10A 129.0(3)
N2A C9A C10A 119.6(3)
C15A C10A C11A 117.9(3)
C15A C10A C9A 120.8(3)
C11A C10A C9A 121.3(3)
C12A C11A C10A 120.2(3)
C12A C11A H11A 119.9
C10A C11A H11A 119.9
C13A C12A C11A 121.0(3)
C13A C12A H12A 119.5
C11A C12A H12A 119.5
O1A C13A C14A 124.5(3)
O1A C13A C12A 116.0(3)
C14A C13A C12A 119.5(3)
C13A C14A C15A 119.1(3)
C13A C14A H14A 120.4
C15A C14A H14A 120.4
C10A C15A C14A 122.2(3)
C10A C15A H15A 118.9
C14A C15A H15A 118.9
O1A C16A H16A 109.5
O1A C16A H16B 109.5
H16A C16A H16B 109.5
O1A C16A H16C 109.5
H16A C16A H16C 109.5
H16B C16A H16C 109.5
C8B S1B C7B 89.75(16)
C13B O1B C16B 117.8(3)
C8B N1B C1B 106.1(3)
C8B N1B C2B 115.2(2)
C1B N1B C2B 138.4(3)
C8B N2B C9B 104.2(3)
C9B C1B N1B 105.9(3)
C9B C1B H1BA 127.1
N1B C1B H1BA 127.1
C3B C2B C7B 121.0(3)
C3B C2B N1B 128.5(3)
C7B C2B N1B 110.4(3)
C4B C3B C2B 118.1(3)
C4B C3B H3BA 120.9
C2B C3B H3BA 120.9
C5B C4B C3B 119.9(3)
C5B C4B H4BA 120.1
C3B C4B H4BA 120.1
C6B C5B F1B 117.5(3)
C6B C5B C4B 124.0(3)
F1B C5B C4B 118.5(3)
C5B C6B C7B 116.5(3)
C5B C6B H6BA 121.7
C7B C6B H6BA 121.7
C2B C7B C6B 120.3(3)
C2B C7B S1B 112.9(2)
C6B C7B S1B 126.8(2)
N2B C8B N1B 113.6(3)
N2B C8B S1B 134.6(2)
N1B C8B S1B 111.7(2)
C1B C9B N2B 110.2(3)
C1B C9B C10B 129.1(3)
N2B C9B C10B 120.7(3)
C15B C10B C11B 117.1(3)
C15B C10B C9B 120.5(3)
C11B C10B C9B 122.4(3)
C12B C11B C10B 121.6(3)
C12B C11B H11B 119.2
C10B C11B H11B 119.2
C11B C12B C13B 120.2(3)
C11B C12B H12B 119.9
C13B C12B H12B 119.9
O1B C13B C14B 124.8(3)
O1B C13B C12B 115.4(3)
C14B C13B C12B 119.8(3)
C13B C14B C15B 119.4(3)
C13B C14B H14B 120.3
C15B C14B H14B 120.3
C10B C15B C14B 122.0(3)
C10B C15B H15B 119.0
C14B C15B H15B 119.0
O1B C16B H16D 109.5
O1B C16B H16E 109.5
H16D C16B H16E 109.5
O1B C16B H16F 109.5
H16D C16B H16F 109.5
H16E C16B H16F 109.5

loop_
_geom_bond_atom_site_label_1
_geom_bond_atom_site_label_2
_geom_bond_distance
S1A C8A 1.737(4)
S1A C7A 1.746(3)
F1A C5A 1.353(4)
O1A C13A 1.376(4)
O1A C16A 1.415(4)
N1A C8A 1.369(4)
N1A C1A 1.394(4)
N1A C2A 1.400(4)
N2A C8A 1.311(4)
N2A C9A 1.401(4)
C1A C9A 1.352(5)
C1A H1AA 0.9300
C2A C3A 1.378(5)
C2A C7A 1.405(4)
C3A C4A 1.379(4)
C3A H3AA 0.9300
C4A C5A 1.382(5)
C4A H4AA 0.9300
C5A C6A 1.378(5)
C6A C7A 1.380(4)
C6A H6AA 0.9300
C9A C10A 1.473(4)
C10A C15A 1.378(4)
C10A C11A 1.394(4)
C11A C12A 1.382(4)
C11A H11A 0.9300
C12A C13A 1.381(5)
C12A H12A 0.9300
C13A C14A 1.379(4)
C14A C15A 1.388(4)
C14A H14A 0.9300
C15A H15A 0.9300
C16A H16A 0.9600
C16A H16B 0.9600
C16A H16C 0.9600
S1B C8B 1.748(3)
S1B C7B 1.758(3)
F1B C5B 1.359(3)
O1B C13B 1.364(3)
O1B C16B 1.430(4)
N1B C8B 1.364(4)
N1B C1B 1.373(4)
N1B C2B 1.405(3)
N2B C8B 1.296(4)
N2B C9B 1.396(4)
C1B C9B 1.368(4)
C1B H1BA 0.9300
C2B C3B 1.379(4)
C2B C7B 1.392(4)
C3B C4B 1.375(4)
C3B H3BA 0.9300
C4B C5B 1.362(5)
C4B H4BA 0.9300
C5B C6B 1.357(5)
C6B C7B 1.396(4)
C6B H6BA 0.9300
C9B C10B 1.461(4)
C10B C15B 1.389(5)
C10B C11B 1.394(4)
C11B C12B 1.372(4)
C11B H11B 0.9300
C12B C13B 1.391(5)
C12B H12B 0.9300
C13B C14B 1.370(4)
C14B C15B 1.393(4)
C14B H14B 0.9300
C15B H15B 0.9300
C16B H16D 0.9600
C16B H16E 0.9600
C16B H16F 0.9600

loop_
_geom_hbond_atom_site_label_D
_geom_hbond_atom_site_label_H
_geom_hbond_atom_site_label_A
_geom_hbond_site_symmetry_A
_geom_hbond_distance_DH
_geom_hbond_distance_HA
_geom_hbond_distance_DA
_geom_hbond_angle_DHA
_geom_hbond_publ_flag
C6A H6AA O1A 1_656 0.9300 2.5300 3.367(5) 149.00 yes
C6B H6BA O1B 1_656 0.9300 2.5200 3.382(4) 153.00 yes

loop_
_geom_torsion_atom_site_label_1
_geom_torsion_atom_site_label_2
_geom_torsion_atom_site_label_3
_geom_torsion_atom_site_label_4
_geom_torsion
C8A N1A C1A C9A 0.9(3)
C2A N1A C1A C9A 176.0(3)
C8A N1A C2A C3A 177.2(3)
C1A N1A C2A C3A 2.4(5)
C8A N1A C2A C7A 1.0(3)
C1A N1A C2A C7A -173.8(3)
N1A C2A C3A C4A -175.2(3)
C7A C2A C3A C4A 0.6(4)
C2A C3A C4A C5A -0.1(4)
C3A C4A C5A F1A 178.4(3)
C3A C4A C5A C6A -0.8(5)
F1A C5A C6A C7A -178.1(3)
C4A C5A C6A C7A 1.1(5)
C5A C6A C7A C2A -0.6(4)
C5A C6A C7A S1A 177.5(3)
C3A C2A C7A C6A -0.3(4)
N1A C2A C7A C6A 176.2(3)
C3A C2A C7A S1A -178.6(2)
N1A C2A C7A S1A -2.1(3)
C8A S1A C7A C6A -176.1(3)
C8A S1A C7A C2A 2.1(2)
C9A N2A C8A N1A 0.4(3)
C9A N2A C8A S1A -176.8(3)
C1A N1A C8A N2A -0.8(3)
C2A N1A C8A N2A -177.3(2)
C1A N1A C8A S1A 177.0(2)
C2A N1A C8A S1A 0.5(3)
C7A S1A C8A N2A 175.8(3)
C7A S1A C8A N1A -1.4(2)
N1A C1A C9A N2A -0.7(3)
N1A C1A C9A C10A 179.1(3)
C8A N2A C9A C1A 0.2(3)
C8A N2A C9A C10A -179.6(3)
C1A C9A C10A C15A 179.6(3)
N2A C9A C10A C15A -0.6(4)
C1A C9A C10A C11A -1.4(5)
N2A C9A C10A C11A 178.4(3)
C15A C10A C11A C12A 0.4(4)
C9A C10A C11A C12A -178.7(3)
C10A C11A C12A C13A 0.3(5)
C16A O1A C13A C14A -1.6(5)
C16A O1A C13A C12A 178.3(3)
C11A C12A C13A O1A 179.6(3)
C11A C12A C13A C14A -0.5(5)
O1A C13A C14A C15A 179.9(3)
C12A C13A C14A C15A 0.0(5)
C11A C10A C15A C14A -0.9(4)
C9A C10A C15A C14A 178.2(3)
C13A C14A C15A C10A 0.7(4)
C8B N1B C1B C9B -0.4(3)
C2B N1B C1B C9B -174.7(3)
C8B N1B C2B C3B 179.1(3)
C1B N1B C2B C3B -6.9(5)
C8B N1B C2B C7B -0.9(3)
C1B N1B C2B C7B 173.1(3)
C7B C2B C3B C4B -1.6(4)
N1B C2B C3B C4B 178.4(3)
C2B C3B C4B C5B -0.9(4)
C3B C4B C5B C6B 2.3(5)
C3B C4B C5B F1B -179.0(3)
F1B C5B C6B C7B -179.8(3)
C4B C5B C6B C7B -1.1(5)
C3B C2B C7B C6B 2.8(4)
N1B C2B C7B C6B -177.2(2)
C3B C2B C7B S1B -178.2(2)
N1B C2B C7B S1B 1.8(3)
C5B C6B C7B C2B -1.4(4)
C5B C6B C7B S1B 179.7(3)
C8B S1B C7B C2B -1.7(2)
C8B S1B C7B C6B 177.1(3)
C9B N2B C8B N1B -0.7(3)
C9B N2B C8B S1B 175.4(3)
C1B N1B C8B N2B 0.7(3)
C2B N1B C8B N2B 176.5(2)
C1B N1B C8B S1B -176.3(2)
C2B N1B C8B S1B -0.4(3)
C7B S1B C8B N2B -174.9(3)
C7B S1B C8B N1B 1.2(2)
N1B C1B C9B N2B 0.0(3)
N1B C1B C9B C10B 178.6(3)
C8B N2B C9B C1B 0.4(3)
C8B N2B C9B C10B -178.3(2)
C1B C9B C10B C15B 179.4(3)
N2B C9B C10B C15B -2.2(4)
C1B C9B C10B C11B -0.4(5)
N2B C9B C10B C11B 178.1(3)
C15B C10B C11B C12B 0.3(5)
C9B C10B C11B C12B 180.0(3)
C10B C11B C12B C13B -0.7(5)
C16B O1B C13B C14B -5.1(4)
C16B O1B C13B C12B 175.4(3)
C11B C12B C13B O1B -179.7(3)
C11B C12B C13B C14B 0.7(5)
O1B C13B C14B C15B -179.8(3)
C12B C13B C14B C15B -0.3(5)
C11B C10B C15B C14B 0.2(4)
C9B C10B C15B C14B -179.6(3)
C13B C14B C15B C10B -0.1(5)

loop_
_cod_related_entry_id
_cod_related_entry_database
_cod_related_entry_code
1 ChemSpider 30657189
